data_1560593
loop_
_publ_author_name
'Gurzhiy, Vladislav V.'
'Tyumentseva, Olga S.'
'Krivovichev, Sergey V.'
'Tananaev, Ivan G.'

_publ_section_title
;
 Selective Se-for-S substitution in Cs-bearing uranyl compounds
;
_journal_name_full 'Journal of Solid State Chemistry'
_journal_page_first 126
_journal_page_last 133
_journal_paper_doi 10.1016/j.jssc.2017.02.005
_journal_volume 248
_journal_year 2017
_chemical_formula_moiety '0.5(Cs4 O32 S6 U4)'
_chemical_formula_sum 'Cs2 O16 S3 U2'
_chemical_formula_weight 1094.06
_space_group_crystal_system tetragonal
_space_group_IT_number 113
_space_group_name_Hall 'P -4 2ab'
_space_group_name_H-M_alt 'P -4 21 m'
_atom_sites_solution_hydrogens .
_cell_angle_alpha 90
_cell_angle_beta 90
_cell_angle_gamma 90
_cell_formula_units_Z 2
_cell_length_a 9.6165(8)
_cell_length_b 9.6165(8)
_cell_length_c 8.1055(9)
_cell_measurement_reflns_used 3648
_cell_measurement_temperature 150(2)
_cell_measurement_theta_max 35.50
_cell_measurement_theta_min 2.51
_cell_volume 749.57(12)
_computing_molecular_graphics 'Olex2 (Dolomanov et al., 2009)'
_computing_publication_material 'Olex2 (Dolomanov et al., 2009)'
_computing_structure_refinement 'ShelXL (Sheldrick, 2015)'
_diffrn_ambient_temperature 150(2)
_diffrn_measured_fraction_theta_full 0.995
_diffrn_measured_fraction_theta_max 0.996
_diffrn_measurement_device_type 'Bruker APEX-II CCD'
_diffrn_measurement_method '\f and \w scans'
_diffrn_radiation_monochromator graphite
_diffrn_radiation_type MoK\a
_diffrn_radiation_wavelength 0.71073
_diffrn_reflns_av_R_equivalents 0.0363
_diffrn_reflns_av_unetI/netI 0.0271
_diffrn_reflns_Laue_measured_fraction_full 0.995
_diffrn_reflns_Laue_measured_fraction_max 0.996
_diffrn_reflns_limit_h_max 11
_diffrn_reflns_limit_h_min -11
_diffrn_reflns_limit_k_max 12
_diffrn_reflns_limit_k_min -12
_diffrn_reflns_limit_l_max 7
_diffrn_reflns_limit_l_min -10
_diffrn_reflns_number 4534
_diffrn_reflns_point_group_measured_fraction_full 0.992
_diffrn_reflns_point_group_measured_fraction_max 0.990
_diffrn_reflns_theta_full 25.242
_diffrn_reflns_theta_max 27.400
_diffrn_reflns_theta_min 2.996
_diffrn_standards_number 0
_exptl_absorpt_coefficient_mu 26.862
_exptl_absorpt_correction_T_max 0.8476
_exptl_absorpt_correction_T_min 0.1721
_exptl_absorpt_correction_type multi-scan
_exptl_absorpt_process_details 'SADABS; Bruker, 2007'
_exptl_crystal_colour yellow-green
_exptl_crystal_density_diffrn 4.847
_exptl_crystal_density_meas .
_exptl_crystal_description lamina
_exptl_crystal_F_000 940
_exptl_crystal_size_max 0.16
_exptl_crystal_size_mid 0.15
_exptl_crystal_size_min 0.01
_refine_diff_density_max 0.610
_refine_diff_density_min -0.715
_refine_diff_density_rms 0.122
_refine_ls_abs_structure_details
;
 Flack x determined using 363 quotients [(I+)-(I-)]/[(I+)+(I-)]
 (Parsons and Flack (2004), Acta Cryst. A60, s61).
;
_refine_ls_abs_structure_Flack -0.005(6)
_refine_ls_extinction_coef .
_refine_ls_extinction_method none
_refine_ls_goodness_of_fit_ref 1.014
_refine_ls_hydrogen_treatment undef
_refine_ls_matrix_type full
_refine_ls_number_parameters 63
_refine_ls_number_reflns 928
_refine_ls_number_restraints 0
_refine_ls_restrained_S_all 1.014
_refine_ls_R_factor_all 0.0139
_refine_ls_R_factor_gt 0.0135
_refine_ls_shift/su_max 0.000
_refine_ls_shift/su_mean 0.000
_refine_ls_structure_factor_coef Fsqd
_refine_ls_weighting_details 'w=1/[\s^2^(Fo^2^)+(0.0063P)^2^] where P=(Fo^2^+2Fc^2^)/3'
_refine_ls_weighting_scheme calc
_refine_ls_wR_factor_gt 0.0251
_refine_ls_wR_factor_ref 0.0252
_reflns_Friedel_coverage 0.687
_reflns_Friedel_fraction_full 0.987
_reflns_Friedel_fraction_max 0.982
_reflns_number_gt 911
_reflns_number_total 928
_reflns_threshold_expression 'I > 2\s(I)'
_cod_data_source_file JSSC-2018-248-126.cif
_cod_data_source_block Compound_1_csno3_s
_cod_original_cell_volume 749.57(15)
_cod_database_code 1560593
_shelx_space_group_comment
;
The symmetry employed for this shelxl refinement is uniquely defined
by the following loop, which should always be used as a source of
symmetry information in preference to the above space-group names.
They are only intended as comments.
;
_olex2_refinement_description
;
;

loop_
_space_group_symop_operation_xyz
'x, y, z'
'-x, -y, z'
'y, -x, -z'
'-y, x, -z'
'-x+1/2, y+1/2, -z'
'x+1/2, -y+1/2, -z'
'-y+1/2, -x+1/2, z'
'y+1/2, x+1/2, z'

loop_
_atom_site_label
_atom_site_type_symbol
_atom_site_fract_x
_atom_site_fract_y
_atom_site_fract_z
_atom_site_U_iso_or_equiv
_atom_site_adp_type
_atom_site_occupancy
_atom_site_site_symmetry_order
_atom_site_calc_flag
_atom_site_refinement_flags_posn
_atom_site_refinement_flags_adp
_atom_site_refinement_flags_occupancy
_atom_site_disorder_assembly
_atom_site_disorder_group
U1 U 0.80634(2) 0.30634(2) 0.36223(4) 0.00838(8) Uani 1 2 d S T P . .
S1 S 0.83235(14) 0.66765(14) 0.2502(3) 0.0095(4) Uani 1 2 d S T P . .
S2 S 0.5000 0.5000 0.5000 0.0095(6) Uani 1 4 d S T P . .
O1 O 0.7232(4) 0.2232(4) 0.1937(7) 0.0125(14) Uani 1 2 d S T P . .
O2 O 0.8898(4) 0.3898(4) 0.5271(8) 0.0129(13) Uani 1 2 d S T P . .
O3 O 0.8045(5) 0.5193(4) 0.2072(5) 0.0154(9) Uani 1 1 d . . . . .
O4 O 0.5822(4) 0.4087(4) 0.3929(6) 0.0173(11) Uani 1 1 d . . . . .
O5 O 0.7416(4) 0.7584(4) 0.1612(8) 0.0202(16) Uani 1 2 d S T P . .
O6 O 0.8167(5) 0.6833(5) 0.4315(7) 0.0151(12) Uani 1 2 d S T P . .
Cs1 Cs 0.5000 0.0000 0.13265(11) 0.01443(16) Uani 1 4 d S T P . .
Cs2 Cs 0.5000 0.5000 0.0000 0.0216(2) Uani 1 4 d S T P . .

loop_
_atom_site_aniso_label
_atom_site_aniso_U_11
_atom_site_aniso_U_22
_atom_site_aniso_U_33
_atom_site_aniso_U_23
_atom_site_aniso_U_13
_atom_site_aniso_U_12
U1 0.00826(9) 0.00826(9) 0.00864(15) -0.00047(10) -0.00047(10) -0.00027(13)
S1 0.0095(7) 0.0095(7) 0.0094(11) -0.0004(6) 0.0004(6) 0.0008(8)
S2 0.0077(8) 0.0077(8) 0.0132(17) 0.000 0.000 0.000
O1 0.011(2) 0.011(2) 0.016(3) -0.0034(16) -0.0034(16) -0.001(2)
O2 0.0138(19) 0.0138(19) 0.011(3) 0.0030(18) 0.0030(18) -0.003(3)
O3 0.021(2) 0.012(2) 0.013(2) 0.0002(16) -0.0026(19) -0.008(2)
O4 0.017(2) 0.015(2) 0.020(3) -0.0025(19) 0.0007(19) 0.0104(18)
O5 0.025(2) 0.025(2) 0.010(4) 0.0014(19) -0.0014(19) 0.015(3)
O6 0.0180(19) 0.0180(19) 0.009(3) 0.0003(19) -0.0003(19) 0.003(3)
Cs1 0.0159(2) 0.0159(2) 0.0115(4) 0.000 0.000 -0.0044(3)
Cs2 0.0244(3) 0.0244(3) 0.0159(5) 0.000 0.000 0.000

loop_
_atom_type_symbol
_atom_type_description
_atom_type_scat_dispersion_real
_atom_type_scat_dispersion_imag
_atom_type_scat_source
Cs Cs -0.3680 2.1192 'International Tables Vol C Tables 4.2.6.8 and 6.1.1.4'
O O 0.0106 0.0060 'International Tables Vol C Tables 4.2.6.8 and 6.1.1.4'
S S 0.1246 0.1234 'International Tables Vol C Tables 4.2.6.8 and 6.1.1.4'
U U -9.6767 9.6646 'International Tables Vol C Tables 4.2.6.8 and 6.1.1.4'

loop_
_geom_angle_atom_site_label_1
_geom_angle_atom_site_label_2
_geom_angle_atom_site_label_3
_geom_angle
_geom_angle_site_symmetry_1
_geom_angle_site_symmetry_3
O1 U1 O3 88.76(18) . 8_545
O1 U1 O3 88.76(18) . .
O1 U1 O4 81.87(13) . .
O1 U1 O4 81.87(13) . 8_545
O1 U1 O6 95.4(2) . 3_566
O1 U1 Cs1 72.91(19) . 3_665
O1 U1 Cs1 173.12(19) . 3_666
O1 U1 Cs1 26.31(19) . .
O1 U1 Cs2 52.88(7) . .
O1 U1 Cs2 52.88(7) . 5_645
O2 U1 O1 179.3(3) . .
O2 U1 O3 90.67(18) . 8_545
O2 U1 O3 90.67(18) . .
O2 U1 O4 98.37(13) . 8_545
O2 U1 O4 98.37(13) . .
O2 U1 O6 85.4(2) . 3_566
O2 U1 Cs1 154.41(19) . .
O2 U1 Cs1 7.59(19) . 3_666
O2 U1 Cs1 106.37(19) . 3_665
O2 U1 Cs2 126.86(7) . .
O2 U1 Cs2 126.86(7) . 5_645
O3 U1 O3 74.9(2) . 8_545
O3 U1 Cs1 40.09(11) 8_545 3_665
O3 U1 Cs1 40.09(11) . 3_665
O3 U1 Cs1 96.69(10) 8_545 3_666
O3 U1 Cs1 96.69(10) . 3_666
O3 U1 Cs1 109.41(10) 8_545 .
O3 U1 Cs1 109.41(10) . .
O3 U1 Cs2 46.37(11) 8_545 5_645
O3 U1 Cs2 102.54(10) 8_545 .
O3 U1 Cs2 102.54(10) . 5_645
O3 U1 Cs2 46.37(11) . .
O4 U1 O3 72.28(16) 8_545 8_545
O4 U1 O3 72.28(16) . .
O4 U1 O3 145.96(15) . 8_545
O4 U1 O3 145.96(15) 8_545 .
O4 U1 O4 137.4(2) 8_545 .
O4 U1 Cs1 95.76(11) 8_545 3_666
O4 U1 Cs1 74.05(10) 8_545 .
O4 U1 Cs1 95.76(11) . 3_666
O4 U1 Cs1 106.13(11) 8_545 3_665
O4 U1 Cs1 106.13(11) . 3_665
O4 U1 Cs1 74.05(10) . .
O4 U1 Cs2 134.74(11) . 5_645
O4 U1 Cs2 46.64(11) 8_545 5_645
O4 U1 Cs2 134.74(11) 8_545 .
O4 U1 Cs2 46.64(11) . .
O6 U1 O3 142.40(11) 3_566 8_545
O6 U1 O3 142.40(11) 3_566 .
O6 U1 O4 71.37(12) 3_566 8_545
O6 U1 O4 71.37(12) 3_566 .
O6 U1 Cs1 168.27(15) 3_566 3_665
O6 U1 Cs1 69.05(15) 3_566 .
O6 U1 Cs1 77.77(15) 3_566 3_666
O6 U1 Cs2 109.66(9) 3_566 .
O6 U1 Cs2 109.66(9) 3_566 5_645
Cs1 U1 Cs1 99.220(10) . 3_665
Cs1 U1 Cs1 113.961(9) 3_665 3_666
Cs1 U1 Cs1 146.820(9) . 3_666
Cs2 U1 Cs1 65.400(8) . .
Cs2 U1 Cs1 63.495(7) . 3_665
Cs2 U1 Cs1 129.259(5) . 3_666
Cs2 U1 Cs1 63.495(7) 5_645 3_665
Cs2 U1 Cs1 129.259(5) 5_645 3_666
Cs2 U1 Cs1 65.400(8) 5_645 .
Cs2 U1 Cs2 96.503(10) 5_645 .
O3 S1 O3 106.8(4) . 7_665
O3 S1 Cs1 59.13(19) 7_665 3_665
O3 S1 Cs1 59.13(19) . 3_665
O3 S1 Cs2 134.2(2) . 5_655
O3 S1 Cs2 134.2(2) 7_665 .
O3 S1 Cs2 51.03(18) 7_665 5_655
O3 S1 Cs2 51.03(18) . .
O5 S1 O3 110.9(2) . 7_665
O5 S1 O3 110.9(2) . .
O5 S1 O6 112.0(4) . .
O5 S1 Cs1 96.0(3) . 3_665
O5 S1 Cs2 61.07(9) . 5_655
O5 S1 Cs2 61.07(9) . .
O6 S1 O3 108.0(2) . .
O6 S1 O3 108.1(2) . 7_665
O6 S1 Cs1 152.0(3) . 3_665
O6 S1 Cs2 116.66(10) . 5_655
O6 S1 Cs2 116.66(10) . .
Cs1 S1 Cs2 76.34(3) 3_665 5_655
Cs1 S1 Cs2 76.34(3) 3_665 .
Cs2 S1 Cs2 111.46(5) . 5_655
O4 S2 O4 110.54(19) 3_566 2_665
O4 S2 O4 107.4(4) 4_656 3_566
O4 S2 O4 110.54(19) 4_656 2_665
O4 S2 O4 110.54(19) . 3_566
O4 S2 O4 110.54(19) 4_656 .
O4 S2 O4 107.4(4) . 2_665
O4 S2 Cs2 126.32(18) . 1_556
O4 S2 Cs2 53.68(18) . .
O4 S2 Cs2 53.68(18) 4_656 1_556
O4 S2 Cs2 53.68(18) 3_566 1_556
O4 S2 Cs2 126.32(18) 3_566 .
O4 S2 Cs2 126.32(18) 2_665 1_556
O4 S2 Cs2 126.32(18) 4_656 .
O4 S2 Cs2 53.68(18) 2_665 .
Cs2 S2 Cs2 180.0 1_556 .
U1 O1 Cs1 138.9(3) . .
U1 O1 Cs2 105.04(11) . 5_645
U1 O1 Cs2 105.04(11) . .
Cs1 O1 Cs2 91.64(10) . 5_645
Cs1 O1 Cs2 91.64(10) . .
Cs2 O1 Cs2 129.27(17) . 5_645
U1 O2 Cs1 168.2(3) . 3_666
U1 O3 Cs1 112.32(15) . 3_665
U1 O3 Cs2 102.67(14) . .
S1 O3 U1 133.7(2) . .
S1 O3 Cs1 98.3(2) . 3_665
S1 O3 Cs2 108.9(2) . .
Cs1 O3 Cs2 94.28(10) 3_665 .
U1 O4 Cs2 102.69(15) . .
S2 O4 U1 142.8(3) . .
S2 O4 Cs2 106.0(2) . .
S1 O5 Cs1 153.7(4) . 1_565
S1 O5 Cs2 98.84(12) . .
S1 O5 Cs2 98.84(12) . 5_655
Cs1 O5 Cs2 90.36(10) 1_565 5_655
Cs1 O5 Cs2 90.36(10) 1_565 .
Cs2 O5 Cs2 137.8(2) . 5_655
S1 O6 U1 143.2(4) . 4_656
S1 Cs1 S1 72.61(6) 4_645 3_565
O1 Cs1 S1 62.95(12) . 3_565
O1 Cs1 S1 135.56(12) 2_655 3_565
O1 Cs1 S1 135.56(12) . 4_645
O1 Cs1 S1 62.95(12) 2_655 4_645
O1 Cs1 O1 161.5(2) 2_655 .
O1 Cs1 O2 81.87(10) 2_655 4_646
O1 Cs1 O2 81.87(10) . 4_646
O1 Cs1 O2 81.87(10) . 3_566
O1 Cs1 O2 81.87(10) 2_655 3_566
O1 Cs1 O3 72.61(13) 2_655 6_455
O1 Cs1 O3 124.35(13) 2_655 5_645
O1 Cs1 O3 124.35(13) 2_655 3_565
O1 Cs1 O3 124.35(13) . 6_455
O1 Cs1 O3 72.61(13) . 5_645
O1 Cs1 O3 72.61(13) 2_655 4_645
O1 Cs1 O3 124.35(13) . 4_645
O1 Cs1 O3 72.61(13) . 3_565
O1 Cs1 O5 89.35(2) 2_655 1_545
O1 Cs1 O5 89.35(2) . 2_665
O1 Cs1 O5 89.35(2) . 1_545
O1 Cs1 O5 89.35(2) 2_655 2_665
O2 Cs1 S1 135.08(6) 3_566 4_645
O2 Cs1 S1 135.08(6) 3_566 3_565
O2 Cs1 S1 135.08(6) 4_646 3_565
O2 Cs1 S1 135.08(6) 4_646 4_645
O2 Cs1 O2 57.0(2) 4_646 3_566
O2 Cs1 O3 153.62(7) 4_646 3_565
O2 Cs1 O3 123.60(12) 4_646 4_645
O2 Cs1 O3 153.62(7) 4_646 6_455
O2 Cs1 O3 123.60(12) 3_566 3_565
O2 Cs1 O3 153.62(7) 3_566 4_645
O2 Cs1 O3 123.60(12) 4_646 5_645
O2 Cs1 O3 123.60(12) 3_566 6_455
O2 Cs1 O3 153.62(7) 3_566 5_645
O2 Cs1 O5 114.49(15) 4_646 2_665
O2 Cs1 O5 57.45(16) 3_566 2_665
O2 Cs1 O5 57.45(16) 4_646 1_545
O2 Cs1 O5 114.49(15) 3_566 1_545
O3 Cs1 S1 22.55(7) 3_565 3_565
O3 Cs1 S1 22.55(7) 5_645 3_565
O3 Cs1 S1 66.06(8) 4_645 3_565
O3 Cs1 S1 22.55(7) 6_455 4_645
O3 Cs1 S1 66.06(8) 3_565 4_645
O3 Cs1 S1 66.06(8) 6_455 3_565
O3 Cs1 S1 66.06(8) 5_645 4_645
O3 Cs1 S1 22.55(7) 4_645 4_645
O3 Cs1 O3 68.88(15) 6_455 5_645
O3 Cs1 O3 42.03(14) 5_645 3_565
O3 Cs1 O3 68.88(15) 4_645 3_565
O3 Cs1 O3 51.86(14) 4_645 5_645
O3 Cs1 O3 42.03(14) 6_455 4_645
O3 Cs1 O3 51.86(14) 6_455 3_565
O5 Cs1 S1 93.25(10) 2_665 4_645
O5 Cs1 S1 93.25(10) 1_545 3_565
O5 Cs1 S1 93.25(10) 2_665 3_565
O5 Cs1 S1 93.25(10) 1_545 4_645
O5 Cs1 O3 114.56(13) 2_665 4_645
O5 Cs1 O3 114.56(13) 2_665 5_645
O5 Cs1 O3 114.56(13) 1_545 3_565
O5 Cs1 O3 114.56(13) 1_545 6_455
O5 Cs1 O3 72.55(12) 1_545 5_645
O5 Cs1 O3 72.55(12) 2_665 6_455
O5 Cs1 O3 72.55(12) 1_545 4_645
O5 Cs1 O3 72.55(12) 2_665 3_565
O5 Cs1 O5 171.9(2) 2_665 1_545
O3 Cs2 O3 104.29(7) . 3_565
O3 Cs2 O3 120.42(15) . 2_665
O3 Cs2 O3 104.29(7) . 4_655
O3 Cs2 O3 104.29(7) 4_655 2_665
O3 Cs2 O3 120.42(15) 3_565 4_655
O3 Cs2 O3 104.29(7) 3_565 2_665
O3 Cs2 O4 49.22(10) . .
O3 Cs2 O4 73.83(10) . 2_665
O3 Cs2 O4 103.25(10) . 4_655
O3 Cs2 O4 103.25(10) 3_565 .
O3 Cs2 O4 103.25(10) 4_655 2_665
O3 Cs2 O4 134.62(10) 4_655 .
O3 Cs2 O4 49.22(10) 4_655 4_655
O3 Cs2 O4 73.83(10) 2_665 .
O3 Cs2 O4 134.63(10) 3_565 2_665
O3 Cs2 O4 134.63(10) . 3_565
O3 Cs2 O4 49.22(10) 2_665 2_665
O3 Cs2 O4 49.22(10) 3_565 3_565
O3 Cs2 O4 73.83(10) 3_565 4_655
O3 Cs2 O4 73.83(10) 4_655 3_565
O3 Cs2 O4 103.25(10) 2_665 3_565
O3 Cs2 O4 134.63(10) 2_665 4_655
O3 Cs2 O5 39.85(11) . .
O3 Cs2 O5 137.21(11) . 4_655
O3 Cs2 O5 39.86(11) 3_565 3_565
O3 Cs2 O5 137.21(11) 3_565 .
O3 Cs2 O5 67.82(11) 2_665 4_655
O3 Cs2 O5 67.82(11) 4_655 .
O3 Cs2 O5 137.21(11) 2_665 3_565
O3 Cs2 O5 114.29(12) 2_665 .
O3 Cs2 O5 114.29(12) 3_565 4_655
O3 Cs2 O5 114.29(12) . 2_665
O3 Cs2 O5 67.82(11) . 3_565
O3 Cs2 O5 67.82(11) 3_565 2_665
O3 Cs2 O5 114.29(12) 4_655 3_565
O3 Cs2 O5 137.21(11) 4_655 2_665
O3 Cs2 O5 39.86(11) 2_665 2_665
O3 Cs2 O5 39.86(11) 4_655 4_655
O4 Cs2 O4 151.52(10) 3_565 2_665
O4 Cs2 O4 40.71(14) . 2_665
O4 Cs2 O4 151.52(10) 2_665 4_655
O4 Cs2 O4 151.52(10) . 3_565
O4 Cs2 O4 151.52(10) . 4_655
O4 Cs2 O4 40.71(14) 3_565 4_655
O4 Cs2 O5 90.73(12) 3_565 2_665
O4 Cs2 O5 68.65(12) . 2_665
O4 Cs2 O5 72.05(12) 4_655 4_655
O4 Cs2 O5 68.65(12) 2_665 .
O4 Cs2 O5 90.73(12) 2_665 4_655
O4 Cs2 O5 72.05(12) 2_665 2_665
O4 Cs2 O5 131.27(12) 3_565 .
O4 Cs2 O5 72.05(12) 3_565 3_565
O4 Cs2 O5 131.27(12) 4_655 2_665
O4 Cs2 O5 68.65(12) 4_655 3_565
O4 Cs2 O5 90.73(12) . 3_565
O4 Cs2 O5 72.05(12) . .
O4 Cs2 O5 131.27(12) 2_665 3_565
O4 Cs2 O5 131.27(12) . 4_655
O4 Cs2 O5 68.65(12) 3_565 4_655
O4 Cs2 O5 90.73(12) 4_655 .
O5 Cs2 O5 138.0(2) . 2_665
O5 Cs2 O5 97.39(7) 2_665 3_565
O5 Cs2 O5 97.39(7) . 3_565
O5 Cs2 O5 97.39(7) . 4_655
O5 Cs2 O5 138.0(2) 4_655 3_565
O5 Cs2 O5 97.39(7) 2_665 4_655

loop_
_geom_bond_atom_site_label_1
_geom_bond_atom_site_label_2
_geom_bond_distance
_geom_bond_site_symmetry_2
U1 O1 1.774(6) .
U1 O2 1.753(6) .
U1 O3 2.403(4) 8_545
U1 O3 2.403(4) .
U1 O4 2.383(4) .
U1 O4 2.383(4) 8_545
U1 O6 2.365(6) 3_566
U1 Cs1 4.8682(9) 3_666
U1 Cs1 4.7986(9) 3_665
U1 Cs1 4.5629(6) .
U1 Cs2 4.5571(4) .
U1 Cs2 4.5571(4) 5_645
S1 O3 1.493(4) 7_665
S1 O3 1.493(4) .
S1 O5 1.430(6) .
S1 O6 1.485(6) .
S1 Cs1 3.851(2) 3_665
S1 Cs2 4.1143(13) .
S1 Cs2 4.1143(13) 5_655
S2 O4 1.466(4) 4_656
S2 O4 1.466(4) 2_665
S2 O4 1.466(4) .
S2 O4 1.466(4) 3_566
S2 Cs2 4.0528(5) 1_556
S2 Cs2 4.0528(5) .
O1 Cs1 3.075(6) .
O1 Cs2 3.763(3) .
O1 Cs2 3.763(3) 5_645
O2 Cs1 3.139(6) 3_666
O3 Cs1 3.340(4) 3_665
O3 Cs2 3.381(4) .
O4 Cs2 3.396(5) .
O5 Cs1 3.293(5) 1_565
O5 Cs2 3.644(2) 5_655
O5 Cs2 3.644(2) .
O6 U1 2.365(6) 4_656
Cs1 S1 3.851(2) 3_565
Cs1 S1 3.851(2) 4_645
Cs1 O1 3.075(6) 2_655
Cs1 O2 3.139(6) 4_646
Cs1 O2 3.139(6) 3_566
Cs1 O3 3.340(4) 3_565
Cs1 O3 3.340(4) 5_645
Cs1 O3 3.340(4) 4_645
Cs1 O3 3.340(4) 6_455
Cs1 O5 3.293(5) 2_665
Cs1 O5 3.293(5) 1_545
Cs2 O3 3.381(4) 3_565
Cs2 O3 3.381(5) 2_665
Cs2 O3 3.381(4) 4_655
Cs2 O4 3.396(5) 2_665
Cs2 O4 3.396(5) 4_655
Cs2 O4 3.396(5) 3_565
Cs2 O5 3.644(2) 2_665
Cs2 O5 3.644(2) 3_565
Cs2 O5 3.644(2) 4_655

loop_
_geom_torsion_atom_site_label_1
_geom_torsion_atom_site_label_2
_geom_torsion_atom_site_label_3
_geom_torsion_atom_site_label_4
_geom_torsion
_geom_torsion_site_symmetry_1
_geom_torsion_site_symmetry_2
_geom_torsion_site_symmetry_3
_geom_torsion_site_symmetry_4
O3 U1 O1 Cs1 -142.55(11) . . . .
O3 U1 O1 Cs1 142.55(11) 8_545 . . .
O3 U1 O1 Cs2 31.89(18) 8_545 . . 5_645
O3 U1 O1 Cs2 106.78(18) . . . 5_645
O3 U1 O1 Cs2 -31.89(18) . . . .
O3 U1 O1 Cs2 -106.78(18) 8_545 . . .
O3 U1 O2 Cs1 -142.6(9) 8_545 . . 3_666
O3 U1 O2 Cs1 142.6(9) . . . 3_666
O3 S1 O3 U1 95.7(4) 7_665 . . .
O3 S1 O3 Cs1 -36.5(3) 7_665 . . 3_665
O3 S1 O3 Cs2 -133.91(19) 7_665 . . .
O3 S1 O5 Cs1 -120.8(2) 7_665 . . 1_565
O3 S1 O5 Cs1 120.8(2) . . . 1_565
O3 S1 O5 Cs2 -11.6(3) 7_665 . . 5_655
O3 S1 O5 Cs2 11.6(3) . . . .
O3 S1 O5 Cs2 130.0(2) 7_665 . . .
O3 S1 O5 Cs2 -130.0(2) . . . 5_655
O3 S1 O6 U1 122.4(2) 7_665 . . 4_656
O3 S1 O6 U1 -122.4(2) . . . 4_656
O4 U1 O1 Cs1 70.27(12) 8_545 . . .
O4 U1 O1 Cs1 -70.27(12) . . . .
O4 U1 O1 Cs2 -40.39(15) 8_545 . . 5_645
O4 U1 O1 Cs2 179.1(2) . . . 5_645
O4 U1 O1 Cs2 40.39(15) . . . .
O4 U1 O1 Cs2 -179.1(2) 8_545 . . .
O4 U1 O2 Cs1 70.4(9) . . . 3_666
O4 U1 O2 Cs1 -70.4(9) 8_545 . . 3_666
O4 S2 O4 U1 18.4(5) 4_656 . . .
O4 S2 O4 U1 -100.3(6) 3_566 . . .
O4 S2 O4 U1 139.1(5) 2_665 . . .
O4 S2 O4 Cs2 -120.64(11) 4_656 . . .
O4 S2 O4 Cs2 -0.001(1) 2_665 . . .
O4 S2 O4 Cs2 120.64(11) 3_566 . . .
O5 S1 O3 U1 -143.4(4) . . . .
O5 S1 O3 Cs1 84.4(3) . . . 3_665
O5 S1 O3 Cs2 -13.0(3) . . . .
O5 S1 O6 U1 0.000(2) . . . 4_656
O6 U1 O1 Cs1 0.000(1) 3_566 . . .
O6 U1 O1 Cs2 110.67(14) 3_566 . . .
O6 U1 O1 Cs2 -110.67(14) 3_566 . . 5_645
O6 U1 O2 Cs1 0.000(1) 3_566 . . 3_666
O6 S1 O3 U1 -20.3(5) . . . .
O6 S1 O3 Cs1 -152.5(2) . . . 3_665
O6 S1 O3 Cs2 110.1(3) . . . .
O6 S1 O5 Cs1 0.000(2) . . . 1_565
O6 S1 O5 Cs2 109.23(14) . . . 5_655
O6 S1 O5 Cs2 -109.23(14) . . . .
Cs1 U1 O1 Cs1 180.000(0) 3_665 . . .
Cs1 U1 O1 Cs2 69.33(14) 3_665 . . 5_645
Cs1 U1 O1 Cs2 -110.67(14) . . . 5_645
Cs1 U1 O1 Cs2 -69.33(14) 3_665 . . .
Cs1 U1 O1 Cs2 110.67(14) . . . .
Cs1 U1 O2 Cs1 0.000(2) . . . 3_666
Cs1 U1 O2 Cs1 180.000(2) 3_665 . . 3_666
Cs1 S1 O3 U1 132.1(4) 3_665 . . .
Cs1 S1 O3 Cs2 -97.45(17) 3_665 . . .
Cs1 S1 O5 Cs1 180.000(2) 3_665 . . 1_565
Cs1 S1 O5 Cs2 70.77(14) 3_665 . . .
Cs1 S1 O5 Cs2 -70.77(14) 3_665 . . 5_655
Cs1 S1 O6 U1 180.000(1) 3_665 . . 4_656
Cs2 U1 O1 Cs1 -110.67(14) . . . .
Cs2 U1 O1 Cs1 110.67(14) 5_645 . . .
Cs2 U1 O1 Cs2 138.7(3) . . . 5_645
Cs2 U1 O1 Cs2 -138.7(3) 5_645 . . .
Cs2 U1 O2 Cs1 111.2(9) . . . 3_666
Cs2 U1 O2 Cs1 -111.2(9) 5_645 . . 3_666
Cs2 S1 O3 U1 147.1(2) 5_655 . . .
Cs2 S1 O3 U1 -130.4(4) . . . .
Cs2 S1 O3 Cs1 15.0(3) 5_655 . . 3_665
Cs2 S1 O3 Cs1 97.45(17) . . . 3_665
Cs2 S1 O3 Cs2 -82.5(3) 5_655 . . .
Cs2 S1 O5 Cs1 -109.23(14) 5_655 . . 1_565
Cs2 S1 O5 Cs1 109.23(14) . . . 1_565
Cs2 S1 O5 Cs2 141.5(3) 5_655 . . .
Cs2 S1 O5 Cs2 -141.5(3) . . . 5_655
Cs2 S1 O6 U1 67.62(13) 5_655 . . 4_656
Cs2 S1 O6 U1 -67.62(14) . . . 4_656
Cs2 S2 O4 U1 139.1(5) . . . .
Cs2 S2 O4 U1 -40.9(5) 1_556 . . .
Cs2 S2 O4 Cs2 180.000(0) 1_556 . . .
